data_7005417
loop_
_publ_author_name
'Burrows, Andrew D.'
'Cassar, Kevin'
'Mahon, Mary F.'
'Warren, John E.'

_publ_section_title
;
 The stepwise formation of mixed-metal coordination networks using
 complexes of 3-cyanoacetylacetonate.
;
_journal_issue 24
_journal_name_full 'Dalton transactions (Cambridge, England : 2003)'
_journal_page_first 2499
_journal_page_last 2509
_journal_paper_doi 10.1039/b702074k
_journal_year 2007
_chemical_formula_sum 'C6 H6 Ag N O2'
_chemical_formula_weight 231.99
_chemical_name_systematic
;
?
;
_space_group_IT_number 14
_symmetry_cell_setting monoclinic
_symmetry_space_group_name_Hall '-P 2ybc'
_symmetry_space_group_name_H-M 'P 1 21/c 1'
_atom_sites_solution_hydrogens geom
_atom_sites_solution_primary direct
_atom_sites_solution_secondary difmap
_audit_creation_method SHELXL-97
_cell_angle_alpha 90.00
_cell_angle_beta 93.679(1)
_cell_angle_gamma 90.00
_cell_formula_units_Z 4
_cell_length_a 3.7884(2)
_cell_length_b 13.4634(6)
_cell_length_c 12.8252(6)
_cell_measurement_reflns_used 3033
_cell_measurement_temperature 150(2)
_cell_measurement_theta_max 30.10
_cell_measurement_theta_min 2.875
_cell_volume 652.80(5)
_computing_cell_refinement 'local programs'
_computing_data_collection 'Bruker SMART'
_computing_data_reduction 'Bruker SAINT'
_computing_molecular_graphics 'ORTEX (P.McArdle, 1995)'
_computing_publication_material 'SHELXL-97/2 (Sheldrick,1997)'
_computing_structure_refinement 'Bruker SHELXTL'
_computing_structure_solution 'Bruker SHELXTL'
_diffrn_ambient_temperature 150(2)
_diffrn_measured_fraction_theta_full 0.927
_diffrn_measured_fraction_theta_max 0.927
_diffrn_measurement_device_type 'Bruker APEXII diffractometer'
_diffrn_measurement_method '\w rotation with narrow frames'
_diffrn_radiation_monochromator 'Silicon 111'
_diffrn_radiation_source 'Daresbury SRS station 9.8'
_diffrn_radiation_type Synchrotron
_diffrn_radiation_wavelength 0.6751
_diffrn_reflns_av_R_equivalents 0.0279
_diffrn_reflns_av_sigmaI/netI 0.0271
_diffrn_reflns_limit_h_max 5
_diffrn_reflns_limit_h_min -5
_diffrn_reflns_limit_k_max 19
_diffrn_reflns_limit_k_min -19
_diffrn_reflns_limit_l_max 19
_diffrn_reflns_limit_l_min -19
_diffrn_reflns_number 8153
_diffrn_reflns_theta_full 30.93
_diffrn_reflns_theta_max 30.93
_diffrn_reflns_theta_min 2.87
_exptl_absorpt_coefficient_mu 3.013
_exptl_absorpt_correction_type none
_exptl_absorpt_process_details
;
?
;
_exptl_crystal_colour Colourless
_exptl_crystal_density_diffrn 2.360
_exptl_crystal_density_method 'not measured'
_exptl_crystal_description Needle
_exptl_crystal_F_000 448
_exptl_crystal_size_max 0.05
_exptl_crystal_size_mid 0.02
_exptl_crystal_size_min 0.02
_refine_diff_density_max 1.111
_refine_diff_density_min -0.727
_refine_diff_density_rms 0.116
_refine_ls_extinction_method none
_refine_ls_goodness_of_fit_ref 1.004
_refine_ls_hydrogen_treatment constr
_refine_ls_matrix_type full
_refine_ls_number_parameters 93
_refine_ls_number_reflns 2238
_refine_ls_number_restraints 0
_refine_ls_restrained_S_all 1.004
_refine_ls_R_factor_all 0.0354
_refine_ls_R_factor_gt 0.0268
_refine_ls_shift/su_max 0.001
_refine_ls_shift/su_mean 0.000
_refine_ls_structure_factor_coef Fsqd
_refine_ls_weighting_details 'calc w=1/[\s^2^(Fo^2^)+(0.0362P)^2^+0.0000P] where P=(Fo^2^+2Fc^2^)/3'
_refine_ls_weighting_scheme calc
_refine_ls_wR_factor_gt 0.0618
_refine_ls_wR_factor_ref 0.0652
_reflns_number_gt 1811
_reflns_number_total 2238
_reflns_threshold_expression >2sigma(I)
_cod_data_source_file b702074k.txt
_cod_data_source_block compound_10_bath151h
_cod_depositor_comments
;
The following automatic conversions were performed:
'_symmetry_cell_setting' value 'Monoclinic' changed to 'monoclinic'
according to '/home/saulius/struct/CIF-dictionaries/cif_core.dic'
dictionary named 'cif_core.dic' version 2.4.1 from
2010-06-29.

'_exptl_absorpt_correction_type' value 'None' changed to
'none' according to '/home/saulius/struct/CIF-dictionaries/cif_core.dic'
dictionary named 'cif_core.dic' version 2.4.1 from 2010-06-29.

Automatic conversion script
Id: cif_fix_enum 1527 2010-12-29 10:47:43Z saulius 
;
_cod_original_sg_symbol_H-M P21/c
_cod_database_code 7005417

loop_
_symmetry_equiv_pos_as_xyz
'x, y, z'
'-x, y+1/2, -z+1/2'
'-x, -y, -z'
'x, -y-1/2, z-1/2'

loop_
_atom_site_label
_atom_site_type_symbol
_atom_site_fract_x
_atom_site_fract_y
_atom_site_fract_z
_atom_site_U_iso_or_equiv
_atom_site_adp_type
_atom_site_occupancy
_atom_site_symmetry_multiplicity
_atom_site_calc_flag
_atom_site_refinement_flags
_atom_site_disorder_assembly
_atom_site_disorder_group
Ag1 Ag 0.10971(5) 0.625515(13) 0.927849(14) 0.02566(7) Uani 1 1 d . . .
O1 O -0.4414(4) 0.81102(12) 1.30817(13) 0.0213(3) Uani 1 1 d . . .
O2 O 0.0105(5) 0.76063(12) 1.02061(13) 0.0223(3) Uani 1 1 d . . .
N1 N -0.1822(6) 0.52735(15) 1.11613(16) 0.0253(4) Uani 1 1 d . . .
C1 C -0.4006(5) 0.72603(15) 1.27203(16) 0.0164(4) Uani 1 1 d . . .
C2 C -0.2495(6) 0.70858(15) 1.17376(16) 0.0162(4) Uani 1 1 d . . .
C3 C -0.1264(6) 0.78262(16) 1.10410(17) 0.0171(4) Uani 1 1 d . . .
C4 C -0.5032(6) 0.63631(16) 1.33435(18) 0.0201(4) Uani 1 1 d . . .
H4A H -0.6459 0.6576 1.3914 0.030 Uiso 1 1 calc R . .
H4B H -0.2892 0.6029 1.3634 0.030 Uiso 1 1 calc R . .
H4C H -0.6411 0.5903 1.2886 0.030 Uiso 1 1 calc R . .
C5 C -0.1636(6) 0.89077(16) 1.12817(19) 0.0221(4) Uani 1 1 d . . .
H5A H -0.0707 0.9303 1.0719 0.033 Uiso 1 1 calc R . .
H5B H -0.0305 0.9061 1.1943 0.033 Uiso 1 1 calc R . .
H5C H -0.4139 0.9067 1.1341 0.033 Uiso 1 1 calc R . .
C6 C -0.2137(6) 0.60867(17) 1.14176(17) 0.0191(4) Uani 1 1 d . . .

loop_
_atom_site_aniso_label
_atom_site_aniso_U_11
_atom_site_aniso_U_22
_atom_site_aniso_U_33
_atom_site_aniso_U_23
_atom_site_aniso_U_13
_atom_site_aniso_U_12
Ag1 0.04157(13) 0.01510(9) 0.02162(10) -0.00145(6) 0.01220(7) 0.00293(7)
O1 0.0275(8) 0.0167(7) 0.0209(8) -0.0052(6) 0.0108(6) 0.0000(6)
O2 0.0335(9) 0.0167(7) 0.0179(7) 0.0005(6) 0.0105(6) 0.0020(6)
N1 0.0395(12) 0.0174(9) 0.0204(10) -0.0020(7) 0.0121(8) -0.0006(8)
C1 0.0185(10) 0.0155(9) 0.0156(9) -0.0010(7) 0.0048(7) 0.0008(7)
C2 0.0210(10) 0.0143(9) 0.0138(9) -0.0007(7) 0.0047(7) 0.0014(7)
C3 0.0192(10) 0.0156(9) 0.0167(9) 0.0009(8) 0.0033(7) 0.0028(7)
C4 0.0245(11) 0.0180(10) 0.0186(10) 0.0017(8) 0.0059(8) 0.0002(8)
C5 0.0301(11) 0.0136(10) 0.0234(11) 0.0001(8) 0.0082(9) -0.0007(8)
C6 0.0246(11) 0.0197(10) 0.0135(9) 0.0006(7) 0.0058(8) -0.0008(8)

loop_
_atom_type_symbol
_atom_type_description
_atom_type_scat_dispersion_real
_atom_type_scat_dispersion_imag
_atom_type_scat_source
C C 0.0033 0.0016 'International Tables Vol C Tables 4.2.6.8 and 6.1.1.4'
H H 0.0000 0.0000 'International Tables Vol C Tables 4.2.6.8 and 6.1.1.4'
N N 0.0061 0.0033 'International Tables Vol C Tables 4.2.6.8 and 6.1.1.4'
O O 0.0106 0.0060 'International Tables Vol C Tables 4.2.6.8 and 6.1.1.4'
Ag Ag -0.8971 1.1015 'International Tables Vol C Tables 4.2.6.8 and 6.1.1.4'

loop_
_geom_angle_atom_site_label_1
_geom_angle_atom_site_label_2
_geom_angle_atom_site_label_3
_geom_angle
_geom_angle_site_symmetry_1
_geom_angle_site_symmetry_3
_geom_angle_publ_flag
N1 Ag1 O2 162.10(7) 3_567 . ?
N1 Ag1 O1 93.57(6) 3_567 4_675 ?
O2 Ag1 O1 101.15(6) . 4_675 ?
C1 O1 Ag1 130.06(14) . 4_476 ?
C3 O2 Ag1 138.12(15) . . ?
C6 N1 Ag1 178.1(2) . 3_567 ?
O1 C1 C2 122.8(2) . . ?
O1 C1 C4 119.59(19) . . ?
C2 C1 C4 117.60(18) . . ?
C6 C2 C1 117.43(19) . . ?
C6 C2 C3 115.99(19) . . ?
C1 C2 C3 126.57(19) . . ?
O2 C3 C2 122.38(19) . . ?
O2 C3 C5 117.1(2) . . ?
C2 C3 C5 120.54(19) . . ?
N1 C6 C2 179.5(3) . . ?

loop_
_geom_bond_atom_site_label_1
_geom_bond_atom_site_label_2
_geom_bond_distance
_geom_bond_site_symmetry_2
_geom_bond_publ_flag
Ag1 N1 2.156(2) 3_567 ?
Ag1 O2 2.2187(16) . ?
Ag1 O1 2.5126(15) 4_675 ?
O1 C1 1.248(2) . ?
O1 Ag1 2.5126(15) 4_476 ?
O2 C3 1.255(3) . ?
N1 C6 1.152(3) . ?
N1 Ag1 2.156(2) 3_567 ?
C1 C2 1.437(3) . ?
C1 C4 1.513(3) . ?
C2 C6 1.415(3) . ?
C2 C3 1.436(3) . ?
C3 C5 1.497(3) . ?
